data_4310807
loop_
_publ_author_name
'Sheba D. Bergman'
'Israel Goldberg'
'Andrea Barbieri'
'Francesco Barigelletti'
'Moshe Kol'

_publ_section_title
;
 Mononuclear and Dinuclear Complexes of Dibenzoeilatin: Synthesis,
 Structure, and Electrochemical and Photophysical Properties
;
_journal_name_full 'Inorganic Chemistry'
_journal_page_first 2355
_journal_page_last 2367
_journal_paper_doi 10.1021/ic0354062
_journal_volume 43
_journal_year 2004
_chemical_formula_sum 'C66.5 H50 F12 N10 Os P2'
_chemical_formula_weight 1469.30
_chemical_name_systematic
; 
 ? 
;
_space_group_IT_number 2
_symmetry_cell_setting triclinic
_symmetry_space_group_name_Hall '-P 1'
_symmetry_space_group_name_H-M 'P -1'
_atom_sites_solution_hydrogens geom
_atom_sites_solution_primary direct
_atom_sites_solution_secondary difmap
_audit_creation_method SHELXL-97
_cell_angle_alpha 79.2050(4)
_cell_angle_beta 77.5380(4)
_cell_angle_gamma 63.5320(6)
_cell_formula_units_Z 2
_cell_length_a 13.68300(10)
_cell_length_b 14.16800(10)
_cell_length_c 17.4750(2)
_cell_measurement_reflns_used 12001
_cell_measurement_temperature 110(2)
_cell_measurement_theta_max 29.91
_cell_measurement_theta_min 1.77
_cell_volume 2945.04(5)
_computing_cell_refinement Denzo
_computing_data_collection 'Collect, Nonius B.V.'
_computing_data_reduction Denzo
_computing_structure_refinement 'SHELXL-97 (Sheldrick, 1997)'
_computing_structure_solution DIRDIF-96
_diffrn_ambient_temperature 110(2)
_diffrn_detector_area_resol_mean '56 microns'
_diffrn_measured_fraction_theta_full 0.966
_diffrn_measured_fraction_theta_max 0.966
_diffrn_measurement_device_type 'Nonius KappaCCD'
_diffrn_measurement_method '1 deg. Phi & Omega scans'
_diffrn_radiation_monochromator graphite
_diffrn_radiation_source 'fine-focus sealed tube'
_diffrn_radiation_type MoK\a
_diffrn_radiation_wavelength 0.71073
_diffrn_reflns_av_R_equivalents 0.0350
_diffrn_reflns_av_sigmaI/netI 0.0480
_diffrn_reflns_limit_h_max 17
_diffrn_reflns_limit_h_min 0
_diffrn_reflns_limit_k_max 18
_diffrn_reflns_limit_k_min -16
_diffrn_reflns_limit_l_max 22
_diffrn_reflns_limit_l_min -21
_diffrn_reflns_number 30257
_diffrn_reflns_theta_full 27.91
_diffrn_reflns_theta_max 27.91
_diffrn_reflns_theta_min 1.77
_exptl_absorpt_coefficient_mu 2.311
_exptl_absorpt_correction_T_max 0.8367
_exptl_absorpt_correction_T_min 0.5440
_exptl_absorpt_correction_type empirical
_exptl_absorpt_process_details 'Blessing (1995)'
_exptl_crystal_colour black
_exptl_crystal_density_diffrn 1.657
_exptl_crystal_density_method 'not measured'
_exptl_crystal_description 'thin needles'
_exptl_crystal_F_000 1466
_exptl_crystal_size_max 0.30
_exptl_crystal_size_mid 0.08
_exptl_crystal_size_min 0.08
_refine_diff_density_max 1.468
_refine_diff_density_min -1.317
_refine_diff_density_rms 0.133
_refine_ls_extinction_method none
_refine_ls_goodness_of_fit_ref 0.962
_refine_ls_hydrogen_treatment constr
_refine_ls_matrix_type full
_refine_ls_number_parameters 838
_refine_ls_number_reflns 13603
_refine_ls_number_restraints 0
_refine_ls_restrained_S_all 0.962
_refine_ls_R_factor_all 0.0508
_refine_ls_R_factor_gt 0.0410
_refine_ls_shift/su_max 0.357
_refine_ls_shift/su_mean 0.017
_refine_ls_structure_factor_coef Fsqd
_refine_ls_weighting_details 'calc w=1/[\s^2^(Fo^2^)+(0.0508P)^2^+13.4542P] where P=(Fo^2^+2Fc^2^)/3'
_refine_ls_weighting_scheme calc
_refine_ls_wR_factor_gt 0.0989
_refine_ls_wR_factor_ref 0.1046
_reflns_number_gt 12001
_reflns_number_total 13603
_reflns_threshold_expression >2sigma(I)
_cod_data_source_file ic0354062si20040209_095757_1.cif
_cod_data_source_block mk83
_cod_original_cell_volume 2945.05(5)
_cod_original_formula_sum 'C66.50 H50 F12 N10 Os P2'
_cod_database_code 4310807

loop_
_symmetry_equiv_pos_as_xyz
'x, y, z'
'-x, -y, -z'

loop_
_atom_site_label
_atom_site_type_symbol
_atom_site_fract_x
_atom_site_fract_y
_atom_site_fract_z
_atom_site_U_iso_or_equiv
_atom_site_adp_type
_atom_site_occupancy
_atom_site_symmetry_multiplicity
_atom_site_calc_flag
_atom_site_refinement_flags
_atom_site_disorder_assembly
_atom_site_disorder_group
Os1 Os 0.100519(12) -0.159119(12) -0.230653(9) 0.01654(6) Uani 1 1 d . . .
N2 N -0.0175(3) -0.0157(3) -0.1928(2) 0.0172(6) Uani 1 1 d . . .
C3 C -0.0695(3) 0.0828(3) -0.2355(2) 0.0180(8) Uani 1 1 d . . .
C4 C -0.0118(3) 0.1093(3) -0.3067(2) 0.0209(8) Uani 1 1 d . . .
H4 H 0.0582 0.0581 -0.3273 0.025 Uiso 1 1 calc R . .
C5 C -0.0560(4) 0.2090(3) -0.3469(3) 0.0240(9) Uani 1 1 d . . .
H5 H -0.0157 0.2264 -0.3945 0.029 Uiso 1 1 calc R . .
C6 C -0.1590(4) 0.2842(3) -0.3181(3) 0.0258(9) Uani 1 1 d . . .
H6 H -0.1893 0.3524 -0.3464 0.031 Uiso 1 1 calc R . .
C7 C -0.2172(4) 0.2600(3) -0.2487(2) 0.0229(8) Uani 1 1 d . . .
H7 H -0.2874 0.3122 -0.2295 0.027 Uiso 1 1 calc R . .
C8 C -0.1748(3) 0.1590(3) -0.2052(2) 0.0184(8) Uani 1 1 d . . .
C9 C -0.2286(3) 0.1361(3) -0.1281(2) 0.0183(8) Uani 1 1 d . . .
C10 C -0.3403(3) 0.1948(3) -0.0927(3) 0.0212(8) Uani 1 1 d . . .
C11 C -0.4274(4) 0.2690(3) -0.1343(3) 0.0252(9) Uani 1 1 d . . .
H11 H -0.4144 0.2792 -0.1902 0.030 Uiso 1 1 calc R . .
C12 C -0.5296(4) 0.3255(4) -0.0948(3) 0.0285(10) Uani 1 1 d . . .
H12 H -0.5865 0.3750 -0.1237 0.034 Uiso 1 1 calc R . .
C13 C -0.5518(4) 0.3117(3) -0.0122(3) 0.0281(10) Uani 1 1 d . . .
H13 H -0.6223 0.3541 0.0144 0.034 Uiso 1 1 calc R . .
C14 C -0.4722(3) 0.2375(3) 0.0302(3) 0.0243(9) Uani 1 1 d . . .
H14 H -0.4878 0.2273 0.0860 0.029 Uiso 1 1 calc R . .
C15 C -0.3662(3) 0.1758(3) -0.0098(3) 0.0209(8) Uani 1 1 d . . .
N16 N -0.2957(3) 0.0965(3) 0.0363(2) 0.0197(7) Uani 1 1 d . . .
C17 C -0.1997(3) 0.0315(3) 0.0013(2) 0.0180(8) Uani 1 1 d . . .
C18 C -0.1613(3) 0.0486(3) -0.0811(2) 0.0169(7) Uani 1 1 d . . .
C19 C -0.0575(3) -0.0250(3) -0.1159(2) 0.0159(7) Uani 1 1 d . . .
C20 C 0.0091(3) -0.1176(3) -0.0693(2) 0.0172(8) Uani 1 1 d . . .
N21 N 0.1016(3) -0.1847(3) -0.1099(2) 0.0174(7) Uani 1 1 d . . .
C22 C 0.1786(3) -0.2642(3) -0.0650(3) 0.0214(8) Uani 1 1 d . . .
C23 C 0.2847(3) -0.3225(3) -0.1041(3) 0.0239(9) Uani 1 1 d . . .
H23 H 0.3009 -0.3090 -0.1596 0.029 Uiso 1 1 calc R . .
C24 C 0.3654(4) -0.3990(4) -0.0631(3) 0.0287(10) Uani 1 1 d . . .
H24 H 0.4363 -0.4392 -0.0904 0.034 Uiso 1 1 calc R . .
C25 C 0.3434(4) -0.4172(4) 0.0181(3) 0.0306(10) Uani 1 1 d . . .
H25 H 0.3995 -0.4699 0.0462 0.037 Uiso 1 1 calc R . .
C26 C 0.2406(4) -0.3597(3) 0.0587(3) 0.0257(9) Uani 1 1 d . . .
H26 H 0.2282 -0.3711 0.1146 0.031 Uiso 1 1 calc R . .
C27 C 0.1537(3) -0.2842(3) 0.0187(3) 0.0206(8) Uani 1 1 d . . .
C28 C 0.0427(3) -0.2248(3) 0.0576(2) 0.0190(8) Uani 1 1 d . . .
C29 C -0.0062(4) -0.2509(3) 0.1353(2) 0.0215(8) Uani 1 1 d . . .
C30 C 0.0390(4) -0.3490(3) 0.1832(3) 0.0264(9) Uani 1 1 d . . .
H30 H 0.1073 -0.4036 0.1639 0.032 Uiso 1 1 calc R . .
C31 C -0.0149(4) -0.3651(4) 0.2564(3) 0.0303(10) Uani 1 1 d . . .
H31 H 0.0180 -0.4303 0.2877 0.036 Uiso 1 1 calc R . .
C32 C -0.1175(4) -0.2879(4) 0.2867(3) 0.0325(10) Uani 1 1 d . . .
H32 H -0.1524 -0.3000 0.3384 0.039 Uiso 1 1 calc R . .
C33 C -0.1667(4) -0.1949(4) 0.2408(3) 0.0283(9) Uani 1 1 d . . .
H33 H -0.2374 -0.1436 0.2600 0.034 Uiso 1 1 calc R . .
C34 C -0.1126(4) -0.1745(3) 0.1645(2) 0.0225(8) Uani 1 1 d . . .
N35 N -0.1717(3) -0.0817(3) 0.1223(2) 0.0215(7) Uani 1 1 d . . .
C36 C -0.1303(3) -0.0636(3) 0.0488(2) 0.0189(8) Uani 1 1 d . . .
C37 C -0.0241(3) -0.1346(3) 0.0129(2) 0.0177(8) Uani 1 1 d . . .
N38 N -0.0169(3) -0.2205(3) -0.2097(2) 0.0187(7) Uani 1 1 d . . .
C39 C -0.1273(4) -0.1659(4) -0.1942(3) 0.0256(9) Uani 1 1 d . . .
H39 H -0.1567 -0.0920 -0.1905 0.031 Uiso 1 1 calc R . .
C40 C -0.1997(4) -0.2126(4) -0.1832(3) 0.0316(10) Uani 1 1 d . . .
H40 H -0.2771 -0.1707 -0.1745 0.038 Uiso 1 1 calc R . .
C41 C -0.1582(4) -0.3206(4) -0.1851(3) 0.0391(12) Uani 1 1 d . . .
H41 H -0.2062 -0.3550 -0.1755 0.047 Uiso 1 1 calc R . .
C42 C -0.0448(4) -0.3778(4) -0.2014(3) 0.0364(11) Uani 1 1 d . . .
H42 H -0.0143 -0.4524 -0.2025 0.044 Uiso 1 1 calc R . .
C43 C 0.0243(4) -0.3268(4) -0.2160(3) 0.0261(9) Uani 1 1 d . . .
C44 C 0.1445(4) -0.3804(3) -0.2415(3) 0.0244(9) Uani 1 1 d . . .
C45 C 0.2000(4) -0.4866(4) -0.2527(3) 0.0351(11) Uani 1 1 d . . .
H45 H 0.1619 -0.5309 -0.2394 0.042 Uiso 1 1 calc R . .
C46 C 0.3110(4) -0.5284(4) -0.2835(3) 0.0374(11) Uani 1 1 d . . .
H46 H 0.3502 -0.6014 -0.2915 0.045 Uiso 1 1 calc R . .
C47 C 0.3645(4) -0.4612(4) -0.3027(3) 0.0310(10) Uani 1 1 d . . .
H47 H 0.4403 -0.4873 -0.3249 0.037 Uiso 1 1 calc R . .
C48 C 0.3052(4) -0.3562(3) -0.2887(3) 0.0256(9) Uani 1 1 d . . .
H48 H 0.3420 -0.3108 -0.3014 0.031 Uiso 1 1 calc R . .
N49 N 0.1972(3) -0.3155(3) -0.2579(2) 0.0207(7) Uani 1 1 d . . .
N50 N 0.0985(3) -0.1296(3) -0.3505(2) 0.0186(7) Uani 1 1 d . . .
C51 C 0.0246(4) -0.1347(4) -0.3879(3) 0.0247(9) Uani 1 1 d . . .
H51 H -0.0397 -0.1397 -0.3574 0.030 Uiso 1 1 calc R . .
C52 C 0.0388(4) -0.1328(4) -0.4688(3) 0.0312(10) Uani 1 1 d . . .
H52 H -0.0140 -0.1380 -0.4932 0.037 Uiso 1 1 calc R . .
C53 C 0.1316(4) -0.1230(4) -0.5139(3) 0.0308(10) Uani 1 1 d . . .
H53 H 0.1439 -0.1230 -0.5695 0.037 Uiso 1 1 calc R . .
C54 C 0.2057(4) -0.1134(4) -0.4765(3) 0.0274(9) Uani 1 1 d . . .
H54 H 0.2684 -0.1045 -0.5063 0.033 Uiso 1 1 calc R . .
C55 C 0.1873(3) -0.1169(3) -0.3950(3) 0.0215(8) Uani 1 1 d . . .
C56 C 0.2591(3) -0.1053(3) -0.3494(2) 0.0205(8) Uani 1 1 d . . .
C57 C 0.3491(4) -0.0828(4) -0.3834(3) 0.0265(9) Uani 1 1 d . . .
H57 H 0.3684 -0.0756 -0.4391 0.032 Uiso 1 1 calc R . .
C58 C 0.4105(4) -0.0711(4) -0.3351(3) 0.0288(10) Uani 1 1 d . . .
H58 H 0.4724 -0.0561 -0.3572 0.035 Uiso 1 1 calc R . .
C59 C 0.3800(4) -0.0816(4) -0.2543(3) 0.0261(9) Uani 1 1 d . . .
H59 H 0.4209 -0.0738 -0.2203 0.031 Uiso 1 1 calc R . .
C60 C 0.2900(3) -0.1036(3) -0.2235(3) 0.0204(8) Uani 1 1 d . . .
H60 H 0.2696 -0.1104 -0.1680 0.024 Uiso 1 1 calc R . .
N61 N 0.2299(3) -0.1156(3) -0.2697(2) 0.0193(7) Uani 1 1 d . . .
C62 C 0.9670(7) 0.4329(7) 0.0218(4) 0.0586(19) Uani 1 1 d . . .
C63 C 0.8374(8) 0.6196(8) 0.0374(6) 0.059(2) Uani 0.75 1 d P . .
C64 C 0.8646(9) 0.5053(8) 0.0401(6) 0.037(2) Uani 0.50 1 d P . .
C65 C 0.9384(13) 0.5516(13) 0.0185(6) 0.062(4) Uani 0.50 1 d P . .
C66 C 1.0651(19) 0.3646(14) 0.0064(9) 0.082(6) Uani 0.50 1 d P . .
C67 C 0.0903(9) 0.4760(8) 0.4579(5) 0.091(3) Uani 1 1 d . . .
C68 C -0.0301(15) 0.4085(11) 0.4318(7) 0.087(4) Uani 0.75 1 d P . .
C69 C -0.0144(17) 0.4768(12) 0.4814(9) 0.073(5) Uani 0.50 1 d P . .
C70 C 0.071(2) 0.4104(13) 0.4128(10) 0.095(7) Uani 0.50 1 d P . .
C71 C 0.097(2) 0.560(2) 0.5186(16) 0.109(9) Uani 0.50 1 d P . .
C72 C 0.4172(14) 0.5770(14) 0.4688(10) 0.072(4) Uiso 0.50 1 d P . .
C73 C 0.5426(11) 0.5659(10) 0.5002(8) 0.048(3) Uiso 0.50 1 d P . .
C74 C 0.6009(12) 0.4889(12) 0.5280(8) 0.057(3) Uiso 0.50 1 d P . .
C75 C 0.542(2) 0.675(2) 0.4849(17) 0.059(7) Uiso 0.25 1 d P . .
N76 N 0.6691(7) 0.9090(7) -0.0331(4) 0.100(3) Uani 1 1 d . . .
C77 C 0.6267(6) 0.9108(6) 0.0308(4) 0.0572(16) Uiso 1 1 d . . .
C78 C 0.5724(6) 0.9176(6) 0.1084(4) 0.0633(18) Uiso 1 1 d . . .
H78A H 0.6046 0.9463 0.1379 0.095 Uiso 1 1 calc R . .
H78B H 0.5808 0.8469 0.1331 0.095 Uiso 1 1 calc R . .
H78C H 0.4938 0.9646 0.1086 0.095 Uiso 1 1 calc R . .
N79 N 0.8179(4) 0.8568(5) 0.4672(4) 0.0571(14) Uani 1 1 d . . .
C80 C 0.7567(8) 0.8337(7) 0.4979(5) 0.077(2) Uiso 1 1 d . . .
C81 C 0.6600(17) 0.8010(17) 0.5180(12) 0.216(9) Uiso 1 1 d . . .
H81A H 0.5922 0.8618 0.5049 0.324 Uiso 1 1 calc R . .
H81B H 0.6503 0.7773 0.5743 0.324 Uiso 1 1 calc R . .
H81C H 0.6760 0.7431 0.4874 0.324 Uiso 1 1 calc R . .
P82 P 0.62288(13) 0.06747(13) 0.68408(8) 0.0409(3) Uani 1 1 d . . .
P83 P 0.62238(10) 0.60229(10) 0.74512(8) 0.0322(3) Uani 1 1 d . . .
F84 F 0.7461(3) -0.0131(3) 0.6549(2) 0.0568(9) Uani 1 1 d . . .
F85 F 0.5902(3) 0.0658(3) 0.60014(19) 0.0569(10) Uani 1 1 d . . .
F86 F 0.6572(3) 0.0648(3) 0.7670(2) 0.0549(9) Uani 1 1 d . . .
F87 F 0.5913(3) -0.0279(4) 0.7200(2) 0.0646(11) Uani 1 1 d . . .
F88 F 0.6557(4) 0.1625(3) 0.6478(2) 0.0685(11) Uani 1 1 d . . .
F89 F 0.4998(3) 0.1500(4) 0.7124(3) 0.0857(16) Uani 1 1 d . . .
F90 F 0.5971(3) 0.5022(3) 0.7723(4) 0.0979(19) Uani 1 1 d . . .
F91 F 0.7499(3) 0.5334(4) 0.7330(4) 0.116(2) Uani 1 1 d . . .
F92 F 0.4970(3) 0.6671(4) 0.7647(6) 0.157(4) Uani 1 1 d . . .
F93 F 0.6457(4) 0.7024(4) 0.7234(5) 0.147(3) Uani 1 1 d . . .
F94 F 0.6286(8) 0.6148(10) 0.8321(4) 0.093(5) Uani 0.69(2) 1 d P . .
F95 F 0.6284(12) 0.5731(15) 0.6617(4) 0.139(9) Uani 0.61(2) 1 d P . .
F94' F 0.6708(12) 0.5550(13) 0.8225(10) 0.016(4) Uiso 0.31(2) 1 d P . .
F95' F 0.5619(12) 0.6597(11) 0.6703(8) 0.031(4) Uiso 0.39(2) 1 d P . .

loop_
_atom_site_aniso_label
_atom_site_aniso_U_11
_atom_site_aniso_U_22
_atom_site_aniso_U_33
_atom_site_aniso_U_23
_atom_site_aniso_U_13
_atom_site_aniso_U_12
Os1 0.01530(8) 0.01533(8) 0.02067(9) -0.00242(5) -0.00597(5) -0.00630(6)
N2 0.0146(15) 0.0146(15) 0.0224(17) -0.0018(13) -0.0077(13) -0.0042(13)
C3 0.022(2) 0.0162(18) 0.0206(19) 0.0003(15) -0.0112(15) -0.0093(16)
C4 0.023(2) 0.019(2) 0.023(2) -0.0032(16) -0.0079(16) -0.0086(16)
C5 0.032(2) 0.023(2) 0.020(2) 0.0002(16) -0.0084(17) -0.0130(18)
C6 0.036(2) 0.017(2) 0.026(2) 0.0050(16) -0.0140(18) -0.0102(18)
C7 0.025(2) 0.020(2) 0.023(2) -0.0022(16) -0.0096(17) -0.0063(17)
C8 0.021(2) 0.0155(18) 0.0204(19) -0.0029(15) -0.0106(15) -0.0058(15)
C9 0.0198(19) 0.0131(18) 0.024(2) -0.0036(15) -0.0086(16) -0.0054(15)
C10 0.019(2) 0.0145(18) 0.031(2) -0.0024(16) -0.0112(17) -0.0046(16)
C11 0.026(2) 0.020(2) 0.029(2) 0.0004(17) -0.0115(18) -0.0066(17)
C12 0.019(2) 0.022(2) 0.040(3) -0.0018(19) -0.0132(19) -0.0022(17)
C13 0.018(2) 0.019(2) 0.040(3) -0.0055(18) -0.0077(18) 0.0006(17)
C14 0.021(2) 0.021(2) 0.028(2) -0.0039(17) -0.0044(17) -0.0054(17)
C15 0.0190(19) 0.0175(19) 0.027(2) -0.0030(16) -0.0079(16) -0.0060(16)
N16 0.0178(16) 0.0174(16) 0.0234(17) -0.0025(13) -0.0065(13) -0.0052(13)
C17 0.0185(19) 0.0150(18) 0.022(2) -0.0004(15) -0.0084(15) -0.0067(15)
C18 0.0158(18) 0.0160(18) 0.0203(19) -0.0012(15) -0.0082(15) -0.0059(15)
C19 0.0174(18) 0.0131(17) 0.0207(19) 0.0001(14) -0.0093(15) -0.0074(15)
C20 0.0150(18) 0.0153(18) 0.025(2) -0.0026(15) -0.0073(15) -0.0074(15)
N21 0.0167(16) 0.0149(15) 0.0228(17) -0.0001(13) -0.0090(13) -0.0066(13)
C22 0.019(2) 0.0144(18) 0.033(2) -0.0018(16) -0.0124(17) -0.0063(16)
C23 0.021(2) 0.018(2) 0.034(2) -0.0069(17) -0.0107(17) -0.0039(16)
C24 0.019(2) 0.022(2) 0.042(3) -0.0052(19) -0.0121(19) -0.0021(17)
C25 0.027(2) 0.019(2) 0.043(3) 0.0005(19) -0.020(2) -0.0017(18)
C26 0.028(2) 0.0156(19) 0.033(2) 0.0005(17) -0.0155(19) -0.0051(17)
C27 0.022(2) 0.0123(18) 0.030(2) -0.0027(16) -0.0119(17) -0.0053(15)
C28 0.023(2) 0.0135(18) 0.025(2) -0.0013(15) -0.0116(16) -0.0090(16)
C29 0.029(2) 0.0165(19) 0.024(2) -0.0011(16) -0.0119(17) -0.0104(17)
C30 0.037(2) 0.017(2) 0.028(2) 0.0024(17) -0.0166(19) -0.0105(18)
C31 0.048(3) 0.020(2) 0.027(2) 0.0059(17) -0.018(2) -0.017(2)
C32 0.050(3) 0.031(2) 0.022(2) 0.0025(18) -0.010(2) -0.022(2)
C33 0.039(3) 0.025(2) 0.021(2) 0.0002(17) -0.0059(19) -0.015(2)
C34 0.030(2) 0.020(2) 0.022(2) 0.0023(16) -0.0120(17) -0.0128(17)
N35 0.0241(18) 0.0190(17) 0.0214(17) -0.0001(14) -0.0083(14) -0.0076(14)
C36 0.0198(19) 0.0161(18) 0.023(2) -0.0022(15) -0.0092(16) -0.0063(16)
C37 0.0205(19) 0.0145(18) 0.0218(19) 0.0026(15) -0.0118(15) -0.0085(15)
N38 0.0194(16) 0.0180(16) 0.0216(17) -0.0039(13) -0.0046(13) -0.0091(14)
C39 0.021(2) 0.031(2) 0.029(2) -0.0114(18) -0.0033(17) -0.0115(18)
C40 0.024(2) 0.042(3) 0.035(3) -0.013(2) -0.0006(19) -0.018(2)
C41 0.038(3) 0.049(3) 0.046(3) -0.015(2) 0.003(2) -0.032(3)
C42 0.043(3) 0.033(3) 0.045(3) -0.011(2) -0.002(2) -0.026(2)
C43 0.031(2) 0.027(2) 0.027(2) -0.0055(18) -0.0039(18) -0.0175(19)
C44 0.033(2) 0.020(2) 0.025(2) -0.0048(16) -0.0044(18) -0.0139(18)
C45 0.040(3) 0.025(2) 0.044(3) -0.008(2) -0.006(2) -0.015(2)
C46 0.043(3) 0.023(2) 0.042(3) -0.010(2) -0.007(2) -0.007(2)
C47 0.027(2) 0.027(2) 0.032(2) -0.0106(19) -0.0035(19) -0.0025(19)
C48 0.024(2) 0.023(2) 0.027(2) -0.0027(17) -0.0051(17) -0.0068(18)
N49 0.0229(18) 0.0148(16) 0.0232(18) -0.0053(13) -0.0063(14) -0.0043(14)
N50 0.0186(16) 0.0187(16) 0.0198(17) -0.0050(13) -0.0048(13) -0.0068(13)
C51 0.024(2) 0.029(2) 0.026(2) -0.0042(17) -0.0086(17) -0.0120(18)
C52 0.034(3) 0.036(3) 0.029(2) -0.003(2) -0.013(2) -0.017(2)
C53 0.035(3) 0.041(3) 0.021(2) -0.0052(19) -0.0072(18) -0.018(2)
C54 0.027(2) 0.032(2) 0.025(2) -0.0050(18) -0.0049(18) -0.0126(19)
C55 0.020(2) 0.0186(19) 0.026(2) -0.0042(16) -0.0057(16) -0.0067(16)
C56 0.020(2) 0.0179(19) 0.024(2) -0.0018(16) -0.0069(16) -0.0075(16)
C57 0.022(2) 0.030(2) 0.027(2) -0.0005(18) -0.0047(17) -0.0115(18)
C58 0.022(2) 0.032(2) 0.035(3) 0.0005(19) -0.0060(18) -0.0146(19)
C59 0.023(2) 0.025(2) 0.036(2) -0.0017(18) -0.0105(18) -0.0125(18)
C60 0.0198(19) 0.0167(19) 0.026(2) -0.0029(16) -0.0101(16) -0.0061(16)
N61 0.0167(16) 0.0160(16) 0.0268(18) -0.0014(13) -0.0089(13) -0.0061(13)
C62 0.070(5) 0.081(5) 0.054(4) 0.023(4) -0.032(4) -0.060(4)
C63 0.047(5) 0.082(7) 0.062(6) 0.011(5) -0.031(4) -0.037(5)
C64 0.043(6) 0.034(5) 0.039(6) -0.006(4) -0.006(5) -0.020(5)
C65 0.099(11) 0.117(13) 0.026(6) 0.011(6) -0.025(6) -0.095(11)
C66 0.170(19) 0.078(11) 0.067(9) 0.034(8) -0.079(12) -0.102(13)
C67 0.099(7) 0.100(7) 0.057(5) 0.041(5) -0.022(5) -0.041(6)
C68 0.157(14) 0.088(9) 0.053(7) 0.033(6) -0.056(8) -0.083(10)
C69 0.110(13) 0.059(9) 0.044(8) 0.028(7) -0.037(8) -0.032(9)
C70 0.19(2) 0.054(9) 0.061(10) 0.024(8) -0.055(13) -0.060(13)
C71 0.109(17) 0.127(19) 0.116(18) 0.085(16) -0.059(14) -0.091(16)
N76 0.134(7) 0.139(7) 0.070(4) -0.060(5) 0.050(5) -0.105(6)
N79 0.040(3) 0.065(4) 0.069(4) -0.011(3) -0.009(3) -0.023(3)
P82 0.0448(8) 0.0552(9) 0.0315(7) -0.0005(6) -0.0058(6) -0.0303(7)
P83 0.0261(6) 0.0261(6) 0.0425(7) 0.0037(5) -0.0110(5) -0.0097(5)
F84 0.047(2) 0.076(3) 0.050(2) -0.0097(18) -0.0052(16) -0.0290(19)
F85 0.058(2) 0.092(3) 0.0316(17) 0.0045(17) -0.0117(15) -0.043(2)
F86 0.071(2) 0.067(2) 0.0401(18) -0.0052(17) -0.0131(17) -0.039(2)
F87 0.084(3) 0.101(3) 0.045(2) 0.018(2) -0.0226(19) -0.075(3)
F88 0.095(3) 0.070(3) 0.053(2) 0.0027(19) -0.005(2) -0.052(2)
F89 0.051(2) 0.119(4) 0.046(2) 0.005(2) -0.0010(19) -0.008(2)
F90 0.050(2) 0.0275(19) 0.218(6) 0.000(3) -0.030(3) -0.0186(17)
F91 0.036(2) 0.104(4) 0.210(7) -0.099(4) 0.026(3) -0.019(2)
F92 0.027(2) 0.041(2) 0.396(12) -0.027(4) -0.039(4) -0.0030(18)
F93 0.087(4) 0.065(3) 0.310(9) 0.100(4) -0.117(5) -0.057(3)
F94 0.104(7) 0.169(12) 0.059(4) -0.073(5) 0.038(4) -0.104(8)
F95 0.174(14) 0.30(2) 0.029(4) -0.023(6) -0.019(5) -0.174(17)

loop_
_atom_type_symbol
_atom_type_description
_atom_type_scat_dispersion_real
_atom_type_scat_dispersion_imag
_atom_type_scat_source
C C 0.0033 0.0016 'International Tables Vol C Tables 4.2.6.8 and 6.1.1.4'
H H 0.0000 0.0000 'International Tables Vol C Tables 4.2.6.8 and 6.1.1.4'
N N 0.0061 0.0033 'International Tables Vol C Tables 4.2.6.8 and 6.1.1.4'
Os Os -1.2165 7.6030 'International Tables Vol C Tables 4.2.6.8 and 6.1.1.4'
P P 0.1023 0.0942 'International Tables Vol C Tables 4.2.6.8 and 6.1.1.4'
F F 0.0171 0.0103 'International Tables Vol C Tables 4.2.6.8 and 6.1.1.4'

loop_
_geom_angle_atom_site_label_1
_geom_angle_atom_site_label_2
_geom_angle_atom_site_label_3
_geom_angle
_geom_angle_site_symmetry_1
_geom_angle_site_symmetry_3
_geom_angle_publ_flag
N50 Os1 N61 78.25(13) . . ?
N50 Os1 N2 101.30(13) . . ?
N61 Os1 N2 97.94(13) . . ?
N50 Os1 N21 178.48(13) . . ?
N61 Os1 N21 101.05(13) . . ?
N2 Os1 N21 77.42(13) . . ?
N50 Os1 N38 93.74(13) . . ?
N61 Os1 N38 168.89(13) . . ?
N2 Os1 N38 91.12(13) . . ?
N21 Os1 N38 87.13(13) . . ?
N50 Os1 N49 82.77(13) . . ?
N61 Os1 N49 93.05(13) . . ?
N2 Os1 N49 168.84(13) . . ?
N21 Os1 N49 98.64(13) . . ?
N38 Os1 N49 78.18(13) . . ?
C19 N2 C3 116.7(3) . . ?
C19 N2 Os1 112.2(2) . . ?
C3 N2 Os1 130.6(3) . . ?
N2 C3 C4 118.8(4) . . ?
N2 C3 C8 121.3(4) . . ?
C4 C3 C8 119.7(4) . . ?
C5 C4 C3 120.6(4) . . ?
C5 C4 H4 119.7 . . ?
C3 C4 H4 119.7 . . ?
C4 C5 C6 120.4(4) . . ?
C4 C5 H5 119.8 . . ?
C6 C5 H5 119.8 . . ?
C7 C6 C5 120.1(4) . . ?
C7 C6 H6 119.9 . . ?
C5 C6 H6 119.9 . . ?
C6 C7 C8 121.4(4) . . ?
C6 C7 H7 119.3 . . ?
C8 C7 H7 119.3 . . ?
C7 C8 C3 117.8(4) . . ?
C7 C8 C9 122.1(4) . . ?
C3 C8 C9 119.7(3) . . ?
C18 C9 C10 116.7(4) . . ?
C18 C9 C8 115.6(4) . . ?
C10 C9 C8 127.6(4) . . ?
C15 C10 C11 117.5(4) . . ?
C15 C10 C9 117.3(4) . . ?
C11 C10 C9 125.2(4) . . ?
C12 C11 C10 120.8(4) . . ?
C12 C11 H11 119.6 . . ?
C10 C11 H11 119.6 . . ?
C11 C12 C13 121.0(4) . . ?
C11 C12 H12 119.5 . . ?
C13 C12 H12 119.5 . . ?
C14 C13 C12 120.3(4) . . ?
C14 C13 H13 119.9 . . ?
C12 C13 H13 119.9 . . ?
C13 C14 C15 119.6(4) . . ?
C13 C14 H14 120.2 . . ?
C15 C14 H14 120.2 . . ?
N16 C15 C10 124.0(4) . . ?
N16 C15 C14 115.5(4) . . ?
C10 C15 C14 120.4(4) . . ?
C17 N16 C15 118.0(4) . . ?
N16 C17 C18 122.5(4) . . ?
N16 C17 C36 118.3(4) . . ?
C18 C17 C36 119.2(3) . . ?
C9 C18 C19 119.9(4) . . ?
C9 C18 C17 120.0(4) . . ?
C19 C18 C17 120.0(3) . . ?
N2 C19 C18 123.4(3) . . ?
N2 C19 C20 116.2(3) . . ?
C18 C19 C20 120.4(4) . . ?
N21 C20 C37 124.1(4) . . ?
N21 C20 C19 114.8(4) . . ?
C37 C20 C19 121.0(4) . . ?
C20 N21 C22 116.2(3) . . ?
C20 N21 Os1 113.2(3) . . ?
C22 N21 Os1 130.4(3) . . ?
N21 C22 C23 117.9(4) . . ?
N21 C22 C27 122.2(4) . . ?
C23 C22 C27 119.8(4) . . ?
C24 C23 C22 120.8(4) . . ?
C24 C23 H23 119.6 . . ?
C22 C23 H23 119.6 . . ?
C23 C24 C25 120.0(4) . . ?
C23 C24 H24 120.0 . . ?
C25 C24 H24 120.0 . . ?
C26 C25 C24 120.8(4) . . ?
C26 C25 H25 119.6 . . ?
C24 C25 H25 119.6 . . ?
C25 C26 C27 121.2(4) . . ?
C25 C26 H26 119.4 . . ?
C27 C26 H26 119.4 . . ?
C26 C27 C22 117.3(4) . . ?
C26 C27 C28 123.8(4) . . ?
C22 C27 C28 118.8(4) . . ?
C37 C28 C29 117.4(4) . . ?
C37 C28 C27 115.8(4) . . ?
C29 C28 C27 126.8(4) . . ?
C30 C29 C34 117.4(4) . . ?
C30 C29 C28 125.7(4) . . ?
C34 C29 C28 116.7(4) . . ?
C31 C30 C29 120.7(4) . . ?
C31 C30 H30 119.7 . . ?
C29 C30 H30 119.7 . . ?
C30 C31 C32 121.9(4) . . ?
C30 C31 H31 119.0 . . ?
C32 C31 H31 119.0 . . ?
C33 C32 C31 119.2(4) . . ?
C33 C32 H32 120.4 . . ?
C31 C32 H32 120.4 . . ?
C32 C33 C34 120.6(5) . . ?
C32 C33 H33 119.7 . . ?
C34 C33 H33 119.7 . . ?
N35 C34 C33 115.6(4) . . ?
N35 C34 C29 124.3(4) . . ?
C33 C34 C29 120.0(4) . . ?
C36 N35 C34 118.1(4) . . ?
N35 C36 C37 122.6(4) . . ?
N35 C36 C17 117.6(4) . . ?
C37 C36 C17 119.6(4) . . ?
C28 C37 C20 120.2(4) . . ?
C28 C37 C36 120.1(4) . . ?
C20 C37 C36 119.5(3) . . ?
C39 N38 C43 117.9(4) . . ?
C39 N38 Os1 126.8(3) . . ?
C43 N38 Os1 115.3(3) . . ?
N38 C39 C40 123.0(4) . . ?
N38 C39 H39 118.5 . . ?
C40 C39 H39 118.5 . . ?
C41 C40 C39 119.3(4) . . ?
C41 C40 H40 120.4 . . ?
C39 C40 H40 120.4 . . ?
C40 C41 C42 118.3(4) . . ?
C40 C41 H41 120.8 . . ?
C42 C41 H41 120.8 . . ?
C43 C42 C41 120.3(5) . . ?
C43 C42 H42 119.8 . . ?
C41 C42 H42 119.8 . . ?
N38 C43 C42 121.0(4) . . ?
N38 C43 C44 115.6(4) . . ?
C42 C43 C44 123.4(4) . . ?
N49 C44 C45 121.5(4) . . ?
N49 C44 C43 114.7(4) . . ?
C45 C44 C43 123.7(4) . . ?
C44 C45 C46 119.9(5) . . ?
C44 C45 H45 120.1 . . ?
C46 C45 H45 120.1 . . ?
C45 C46 C47 118.6(4) . . ?
C45 C46 H46 120.7 . . ?
C47 C46 H46 120.7 . . ?
C48 C47 C46 118.9(4) . . ?
C48 C47 H47 120.6 . . ?
C46 C47 H47 120.6 . . ?
N49 C48 C47 122.7(4) . . ?
N49 C48 H48 118.7 . . ?
C47 C48 H48 118.7 . . ?
C48 N49 C44 118.4(4) . . ?
C48 N49 Os1 126.0(3) . . ?
C44 N49 Os1 115.6(3) . . ?
C51 N50 C55 118.2(4) . . ?
C51 N50 Os1 125.5(3) . . ?
C55 N50 Os1 115.7(3) . . ?
N50 C51 C52 122.6(4) . . ?
N50 C51 H51 118.7 . . ?
C52 C51 H51 118.7 . . ?
C51 C52 C53 119.0(4) . . ?
C51 C52 H52 120.5 . . ?
C53 C52 H52 120.5 . . ?
C54 C53 C52 118.9(4) . . ?
C54 C53 H53 120.5 . . ?
C52 C53 H53 120.5 . . ?
C53 C54 C55 119.2(4) . . ?
C53 C54 H54 120.4 . . ?
C55 C54 H54 120.4 . . ?
N50 C55 C54 121.9(4) . . ?
N50 C55 C56 114.2(4) . . ?
C54 C55 C56 123.8(4) . . ?
N61 C56 C57 121.3(4) . . ?
N61 C56 C55 115.0(4) . . ?
C57 C56 C55 123.7(4) . . ?
C58 C57 C56 119.2(4) . . ?
C58 C57 H57 120.4 . . ?
C56 C57 H57 120.4 . . ?
C59 C58 C57 119.0(4) . . ?
C59 C58 H58 120.5 . . ?
C57 C58 H58 120.5 . . ?
C60 C59 C58 119.5(4) . . ?
C60 C59 H59 120.2 . . ?
C58 C59 H59 120.2 . . ?
N61 C60 C59 122.2(4) . . ?
N61 C60 H60 118.9 . . ?
C59 C60 H60 118.9 . . ?
C60 N61 C56 118.8(3) . . ?
C60 N61 Os1 125.8(3) . . ?
C56 N61 Os1 115.3(3) . . ?
C66 C62 C64 178.1(10) . . ?
C66 C62 C65 51.2(9) . 2_765 ?
C64 C62 C65 128.6(10) . 2_765 ?
C66 C62 C65 122.0(9) . . ?
C64 C62 C65 57.3(8) . . ?
C65 C62 C65 72.6(12) 2_765 . ?
C65 C63 C64 59.4(8) . . ?
C65 C63 C66 49.3(10) . 2_765 ?
C64 C63 C66 107.0(11) . 2_765 ?
C62 C64 C65 69.0(10) . . ?
C62 C64 C63 122.6(9) . . ?
C65 C64 C63 53.6(9) . . ?
C66 C65 C63 73.3(17) 2_765 . ?
C66 C65 C64 137.0(19) 2_765 . ?
C63 C65 C64 67.0(9) . . ?
C66 C65 C62 57.3(12) 2_765 2_765 ?
C63 C65 C62 130.6(13) . 2_765 ?
C64 C65 C62 158.3(14) . 2_765 ?
C66 C65 C62 159.4(16) 2_765 . ?
C63 C65 C62 120.7(9) . . ?
C64 C65 C62 53.7(7) . . ?
C62 C65 C62 107.4(12) 2_765 . ?
C66 C65 C65 112.6(17) 2_765 2_765 ?
C63 C65 C65 167.1(12) . 2_765 ?
C64 C65 C65 103.4(13) . 2_765 ?
C62 C65 C65 56.8(8) 2_765 2_765 ?
C62 C65 C65 50.6(8) . 2_765 ?
C65 C66 C62 71.4(14) 2_765 . ?
C65 C66 C63 57.4(11) 2_765 2_765 ?
C62 C66 C63 128.8(11) . 2_765 ?
C69 C67 C69 53.1(14) 2_566 . ?
C69 C67 C70 120.2(16) 2_566 . ?
C69 C67 C70 67.3(13) . . ?
C69 C67 C71 52.6(11) 2_566 . ?
C69 C67 C71 105.4(13) . . ?
C70 C67 C71 172.7(15) . . ?
C71 C68 C70 130.2(19) 2_566 . ?
C71 C68 C69 64.1(16) 2_566 . ?
C70 C68 C69 66.6(13) . . ?
C69 C69 C67 65.4(17) 2_566 2_566 ?
C69 C69 C67 61.5(17) 2_566 . ?
C67 C69 C67 126.9(14) 2_566 . ?
C69 C69 C71 144(3) 2_566 2_566 ?
C67 C69 C71 79.2(18) 2_566 2_566 ?
C67 C69 C71 153(2) . 2_566 ?
C69 C69 C68 171(3) 2_566 . ?
C67 C69 C68 122.8(17) 2_566 . ?
C67 C69 C68 110.1(16) . . ?
C71 C69 C68 43.7(13) 2_566 . ?
C69 C69 C70 120(3) 2_566 . ?
C67 C69 C70 173.3(16) 2_566 . ?
C67 C69 C70 58.4(13) . . ?
C71 C69 C70 95.2(18) 2_566 . ?
C68 C69 C70 51.8(11) . . ?
C68 C70 C67 116.0(18) . . ?
C68 C70 C69 61.6(14) . . ?
C67 C70 C69 54.3(10) . . ?
C68 C71 C69 72.2(14) 2_566 2_566 ?
C68 C71 C67 120.4(16) 2_566 . ?
C69 C71 C67 48.2(12) 2_566 . ?
C74 C72 C73 122.6(16) 2_666 . ?
C74 C72 C73 32.9(11) 2_666 2_666 ?
C73 C72 C73 89.8(9) . 2_666 ?
C74 C73 C75 131.1(17) . . ?
C74 C73 C72 121.0(13) . . ?
C75 C73 C72 107.9(15) . . ?
C74 C73 C72 30.8(10) . 2_666 ?
C75 C73 C72 161.9(15) . 2_666 ?
C72 C73 C72 90.2(9) . 2_666 ?
C72 C74 C73 116.3(18) 2_666 . ?
N76 C77 C78 177.5(9) . . ?
C77 C78 H78A 109.5 . . ?
C77 C78 H78B 109.5 . . ?
H78A C78 H78B 109.5 . . ?
C77 C78 H78C 109.5 . . ?
H78A C78 H78C 109.5 . . ?
H78B C78 H78C 109.5 . . ?
N79 C80 C81 162.6(12) . . ?
C80 C81 H81A 109.5 . . ?
C80 C81 H81B 109.5 . . ?
H81A C81 H81B 109.5 . . ?
C80 C81 H81C 109.4 . . ?
H81A C81 H81C 109.5 . . ?
H81B C81 H81C 109.5 . . ?
F87 P82 F88 179.5(3) . . ?
F87 P82 F89 90.3(3) . . ?
F88 P82 F89 90.2(3) . . ?
F87 P82 F84 90.7(2) . . ?
F88 P82 F84 88.8(2) . . ?
F89 P82 F84 178.9(3) . . ?
F87 P82 F86 89.1(2) . . ?
F88 P82 F86 90.9(2) . . ?
F89 P82 F86 90.2(2) . . ?
F84 P82 F86 90.0(2) . . ?
F87 P82 F85 89.5(2) . . ?
F88 P82 F85 90.6(2) . . ?
F89 P82 F85 91.2(2) . . ?
F84 P82 F85 88.6(2) . . ?
F86 P82 F85 178.0(2) . . ?
F94' P83 F92 108.9(7) . . ?
F94' P83 F93 101.7(6) . . ?
F92 P83 F93 93.3(3) . . ?
F94' P83 F91 66.1(7) . . ?
F92 P83 F91 175.0(5) . . ?
F93 P83 F91 88.3(3) . . ?
F94' P83 F95 141.8(10) . . ?
F92 P83 F95 99.7(7) . . ?
F93 P83 F95 101.4(6) . . ?
F91 P83 F95 84.6(6) . . ?
F94' P83 F90 75.7(6) . . ?
F92 P83 F90 85.6(3) . . ?
F93 P83 F90 176.6(4) . . ?
F91 P83 F90 92.5(3) . . ?
F95 P83 F90 81.9(6) . . ?
F92 P83 F94 86.4(5) . . ?
F93 P83 F94 83.7(5) . . ?
F91 P83 F94 89.1(5) . . ?
F95 P83 F94 171.8(8) . . ?
F90 P83 F94 93.1(4) . . ?
F94' P83 F95' 174.2(9) . . ?
F92 P83 F95' 65.6(6) . . ?
F93 P83 F95' 77.1(5) . . ?
F91 P83 F95' 119.4(6) . . ?
F95 P83 F95' 43.6(6) . . ?
F90 P83 F95' 105.3(5) . . ?
F94 P83 F95' 144.6(7) . . ?

loop_
_geom_bond_atom_site_label_1
_geom_bond_atom_site_label_2
_geom_bond_distance
_geom_bond_site_symmetry_2
_geom_bond_publ_flag
Os1 N50 2.062(3) . ?
Os1 N61 2.067(3) . ?
Os1 N2 2.072(3) . ?
Os1 N21 2.076(3) . ?
Os1 N38 2.084(3) . ?
Os1 N49 2.096(3) . ?
N2 C19 1.342(5) . ?
N2 C3 1.402(5) . ?
C3 C4 1.406(6) . ?
C3 C8 1.421(6) . ?
C4 C5 1.380(6) . ?
C4 H4 0.9500 . ?
C5 C6 1.389(6) . ?
C5 H5 0.9500 . ?
C6 C7 1.377(6) . ?
C6 H6 0.9500 . ?
C7 C8 1.416(6) . ?
C7 H7 0.9500 . ?
C8 C9 1.444(6) . ?
C9 C18 1.410(5) . ?
C9 C10 1.436(6) . ?
C10 C15 1.419(6) . ?
C10 C11 1.423(6) . ?
C11 C12 1.365(6) . ?
C11 H11 0.9500 . ?
C12 C13 1.405(7) . ?
C12 H12 0.9500 . ?
C13 C14 1.370(6) . ?
C13 H13 0.9500 . ?
C14 C15 1.420(6) . ?
C14 H14 0.9500 . ?
C15 N16 1.369(5) . ?
N16 C17 1.316(5) . ?
C17 C18 1.437(6) . ?
C17 C36 1.479(5) . ?
C18 C19 1.422(5) . ?
C19 C20 1.438(5) . ?
C20 N21 1.342(5) . ?
C20 C37 1.419(6) . ?
N21 C22 1.401(5) . ?
C22 C23 1.404(6) . ?
C22 C27 1.432(6) . ?
C23 C24 1.375(6) . ?
C23 H23 0.9500 . ?
C24 C25 1.385(7) . ?
C24 H24 0.9500 . ?
C25 C26 1.382(7) . ?
C25 H25 0.9500 . ?
C26 C27 1.412(6) . ?
C26 H26 0.9500 . ?
C27 C28 1.452(6) . ?
C28 C37 1.404(5) . ?
C28 C29 1.438(6) . ?
C29 C30 1.427(6) . ?
C29 C34 1.426(6) . ?
C30 C31 1.366(7) . ?
C30 H30 0.9500 . ?
C31 C32 1.406(7) . ?
C31 H31 0.9500 . ?
C32 C33 1.371(6) . ?
C32 H32 0.9500 . ?
C33 C34 1.424(6) . ?
C33 H33 0.9500 . ?
C34 N35 1.368(5) . ?
N35 C36 1.315(5) . ?
C36 C37 1.434(6) . ?
N38 C39 1.347(5) . ?
N38 C43 1.369(6) . ?
C39 C40 1.382(6) . ?
C39 H39 0.9500 . ?
C40 C41 1.379(7) . ?
C40 H40 0.9500 . ?
C41 C42 1.386(8) . ?
C41 H41 0.9500 . ?
C42 C43 1.386(6) . ?
C42 H42 0.9500 . ?
C43 C44 1.475(6) . ?
C44 N49 1.361(5) . ?
C44 C45 1.382(6) . ?
C45 C46 1.384(7) . ?
C45 H45 0.9500 . ?
C46 C47 1.396(7) . ?
C46 H46 0.9500 . ?
C47 C48 1.380(6) . ?
C47 H47 0.9500 . ?
C48 N49 1.349(6) . ?
C48 H48 0.9500 . ?
N50 C51 1.349(5) . ?
N50 C55 1.359(5) . ?
C51 C52 1.381(6) . ?
C51 H51 0.9500 . ?
C52 C53 1.392(7) . ?
C52 H52 0.9500 . ?
C53 C54 1.385(6) . ?
C53 H53 0.9500 . ?
C54 C55 1.387(6) . ?
C54 H54 0.9500 . ?
C55 C56 1.470(6) . ?
C56 N61 1.363(5) . ?
C56 C57 1.391(6) . ?
C57 C58 1.388(6) . ?
C57 H57 0.9500 . ?
C58 C59 1.381(7) . ?
C58 H58 0.9500 . ?
C59 C60 1.377(6) . ?
C59 H59 0.9500 . ?
C60 N61 1.348(5) . ?
C60 H60 0.9500 . ?
C62 C66 1.26(2) . ?
C62 C64 1.329(14) . ?
C62 C65 1.422(14) 2_765 ?
C62 C65 1.541(17) . ?
C63 C65 1.297(19) . ?
C63 C64 1.485(14) . ?
C63 C66 1.48(2) 2_765 ?
C64 C65 1.388(15) . ?
C65 C66 1.169(19) 2_765 ?
C65 C62 1.422(14) 2_765 ?
C65 C65 1.76(4) 2_765 ?
C66 C65 1.169(19) 2_765 ?
C66 C63 1.48(2) 2_765 ?
C67 C69 1.35(2) 2_566 ?
C67 C69 1.40(2) . ?
C67 C70 1.46(2) . ?
C67 C71 1.78(3) . ?
C68 C71 1.10(3) 2_566 ?
C68 C70 1.36(3) . ?
C68 C69 1.52(2) . ?
C69 C69 1.23(3) 2_566 ?
C69 C67 1.35(2) 2_566 ?
C69 C71 1.44(3) 2_566 ?
C69 C70 1.59(3) . ?
C71 C68 1.10(3) 2_566 ?
C71 C69 1.44(3) 2_566 ?
C72 C74 1.06(2) 2_666 ?
C72 C73 1.85(2) . ?
C72 C73 1.85(2) 2_666 ?
C73 C74 1.121(18) . ?
C73 C75 1.52(3) . ?
C73 C72 1.85(2) 2_666 ?
C74 C72 1.06(2) 2_666 ?
N76 C77 1.140(9) . ?
C77 C78 1.397(10) . ?
C78 H78A 0.9800 . ?
C78 H78B 0.9800 . ?
C78 H78C 0.9800 . ?
N79 C80 1.040(10) . ?
C80 C81 1.54(2) . ?
C81 H81A 0.9800 . ?
C81 H81B 0.9800 . ?
C81 H81C 0.9800 . ?
P82 F87 1.579(4) . ?
P82 F88 1.585(4) . ?
P82 F89 1.597(5) . ?
P82 F84 1.593(4) . ?
P82 F86 1.606(4) . ?
P82 F85 1.631(4) . ?
P83 F94' 1.538(15) . ?
P83 F92 1.537(4) . ?
P83 F93 1.551(4) . ?
P83 F91 1.562(4) . ?
P83 F95 1.565(8) . ?
P83 F90 1.571(4) . ?
P83 F94 1.588(6) . ?
P83 F95' 1.589(13) . ?
